data_7018149
loop_
_publ_author_name
'Ren, Yi-Xia'
'Xiao, Shan-Shan'
'Zheng, Xiang-Jun'
'Li, Li-Cun'
'Jin, Lin-Pei'

_publ_section_title
;
 Self-assembly, crystal structures, and properties of
 metal-2-sulfoterephthalate frameworks based on [M(4)(\m(3)-OH)(2)](6+)
 clusters (M = Co, Mn, Zn and Cd).
;
_journal_issue 9
_journal_name_full 'Dalton transactions (Cambridge, England : 2003)'
_journal_page_first 2639
_journal_page_last 2647
_journal_paper_doi 10.1039/c2dt11532h
_journal_volume 41
_journal_year 2012
_chemical_formula_sum 'C8 H6 Mn2 O9 S'
_chemical_formula_weight 388.07
_chemical_name_systematic
;

?

;
_space_group_IT_number 61
_symmetry_cell_setting orthorhombic
_symmetry_space_group_name_Hall '-P 2ac 2ab'
_symmetry_space_group_name_H-M 'P b c a'
_atom_sites_solution_hydrogens geom
_atom_sites_solution_primary direct
_atom_sites_solution_secondary difmap
_audit_creation_method SHELXL-97
_cell_angle_alpha 90.00
_cell_angle_beta 90.00
_cell_angle_gamma 90.00
_cell_formula_units_Z 8
_cell_length_a 8.3817(7)
_cell_length_b 12.2159(10)
_cell_length_c 22.1945(18)
_cell_measurement_reflns_used 1670
_cell_measurement_temperature 296(2)
_cell_measurement_theta_max 24.44
_cell_measurement_theta_min 3.05
_cell_volume 2272.5(3)
_computing_cell_refinement 'Bruker SMART'
_computing_data_collection 'Bruker SMART'
_computing_data_reduction 'Bruker SAINT'
_computing_molecular_graphics 'Bruker SHELXTL'
_computing_publication_material 'Bruker SHELXTL'
_computing_structure_refinement 'SHELXL-97 (Sheldrick, 1997)'
_computing_structure_solution 'SHELXS-97 (Sheldrick, 1990)'
_diffrn_ambient_temperature 296(2)
_diffrn_measured_fraction_theta_full 0.999
_diffrn_measured_fraction_theta_max 0.999
_diffrn_measurement_device_type 'CCD area detector'
_diffrn_measurement_method 'phi and omega scans'
_diffrn_radiation_monochromator graphite
_diffrn_radiation_source 'fine-focus sealed tube'
_diffrn_radiation_type MoK\a
_diffrn_radiation_wavelength 0.71073
_diffrn_reflns_av_R_equivalents 0.0651
_diffrn_reflns_av_sigmaI/netI 0.0516
_diffrn_reflns_limit_h_max 9
_diffrn_reflns_limit_h_min -10
_diffrn_reflns_limit_k_max 15
_diffrn_reflns_limit_k_min -15
_diffrn_reflns_limit_l_max 28
_diffrn_reflns_limit_l_min -27
_diffrn_reflns_number 12968
_diffrn_reflns_theta_full 27.62
_diffrn_reflns_theta_max 27.62
_diffrn_reflns_theta_min 1.84
_exptl_absorpt_coefficient_mu 2.450
_exptl_absorpt_correction_T_max 0.8281
_exptl_absorpt_correction_T_min 0.4809
_exptl_absorpt_correction_type multi-scan
_exptl_absorpt_process_details sadabs
_exptl_crystal_density_diffrn 2.269
_exptl_crystal_density_method 'not measured'
_exptl_crystal_F_000 1536
_exptl_crystal_size_max 0.35
_exptl_crystal_size_mid 0.15
_exptl_crystal_size_min 0.08
_refine_diff_density_max 0.678
_refine_diff_density_min -0.608
_refine_diff_density_rms 0.112
_refine_ls_extinction_method none
_refine_ls_goodness_of_fit_ref 1.065
_refine_ls_hydrogen_treatment mixed
_refine_ls_matrix_type full
_refine_ls_number_parameters 191
_refine_ls_number_reflns 2630
_refine_ls_number_restraints 4
_refine_ls_restrained_S_all 1.065
_refine_ls_R_factor_all 0.0514
_refine_ls_R_factor_gt 0.0363
_refine_ls_shift/su_max 0.001
_refine_ls_shift/su_mean 0.000
_refine_ls_structure_factor_coef Fsqd
_refine_ls_weighting_details 'calc w=1/[\s^2^(Fo^2^)+(0.0337P)^2^+0.1252P] where P=(Fo^2^+2Fc^2^)/3'
_refine_ls_weighting_scheme calc
_refine_ls_wR_factor_gt 0.0792
_refine_ls_wR_factor_ref 0.0850
_reflns_number_gt 2033
_reflns_number_total 2630
_reflns_threshold_expression >2sigma(I)
_cod_data_source_file c2dt11532h.txt
_cod_data_source_block 2
_cod_depositor_comments
;
The following automatic conversions were performed:

'_symmetry_cell_setting' value 'Orthorhombic' changed to
'orthorhombic' according to
/home/saulius/struct/CIF-dictionaries/cif_core.dic dictionary named
'cif_core.dic' version 2.4.1 from 2010-06-29.

Automatic conversion script
Id: cif_fix_values 1715 2011-07-08 13:25:40Z adriana 
;
_cod_original_sg_symbol_H-M Pbca
_cod_database_code 7018149

loop_
_symmetry_equiv_pos_as_xyz
'x, y, z'
'-x+1/2, -y, z+1/2'
'-x, y+1/2, -z+1/2'
'x+1/2, -y+1/2, -z'
'-x, -y, -z'
'x-1/2, y, -z-1/2'
'x, -y-1/2, z-1/2'
'-x-1/2, y-1/2, z'

loop_
_atom_site_label
_atom_site_type_symbol
_atom_site_fract_x
_atom_site_fract_y
_atom_site_fract_z
_atom_site_U_iso_or_equiv
_atom_site_adp_type
_atom_site_occupancy
_atom_site_symmetry_multiplicity
_atom_site_calc_flag
_atom_site_refinement_flags
C1 C 0.9730(3) 0.0631(2) 0.83358(13) 0.0128(6) Uani 1 1 d .
C2 C 1.0038(4) 0.0897(3) 0.77419(13) 0.0166(7) Uani 1 1 d .
H2 H 1.0623 0.1523 0.7652 0.020 Uiso 1 1 calc R
C3 C 0.9478(4) 0.0234(3) 0.72758(14) 0.0172(7) Uani 1 1 d .
C4 C 0.9783(4) 0.0528(3) 0.66325(14) 0.0183(7) Uani 1 1 d .
C5 C 0.8638(4) -0.0708(3) 0.74190(15) 0.0211(7) Uani 1 1 d .
H5 H 0.8258 -0.1155 0.7112 0.025 Uiso 1 1 calc R
C6 C 0.8356(4) -0.0991(3) 0.80136(15) 0.0213(7) Uani 1 1 d .
H6 H 0.7821 -0.1639 0.8101 0.026 Uiso 1 1 calc R
C7 C 0.8867(4) -0.0318(2) 0.84827(14) 0.0146(6) Uani 1 1 d .
C8 C 0.8391(3) -0.0629(2) 0.91106(13) 0.0116(6) Uani 1 1 d .
Mn1 Mn 0.66996(5) 0.17395(4) 0.92968(2) 0.01379(13) Uani 1 1 d .
Mn2 Mn 0.66934(5) -0.00437(4) 1.03610(2) 0.01411(14) Uani 1 1 d .
O1 O 0.9146(2) 0.21877(17) 0.91012(10) 0.0169(5) Uani 1 1 d .
O2 O 1.1757(2) 0.21525(19) 0.86413(10) 0.0213(5) Uani 1 1 d .
O3 O 1.1034(2) 0.07941(19) 0.93892(10) 0.0209(5) Uani 1 1 d .
O4 O 1.0682(3) 0.13296(18) 0.65311(10) 0.0234(5) Uani 1 1 d .
O5 O 0.9120(3) -0.00549(19) 0.62417(10) 0.0265(6) Uani 1 1 d .
O6 O 0.8727(3) -0.15658(16) 0.92979(10) 0.0170(5) Uani 1 1 d .
O7 O 0.7643(3) 0.00680(16) 0.94236(9) 0.0149(5) Uani 1 1 d .
O8 O 0.5029(2) 0.11847(17) 0.99229(10) 0.0144(5) Uani 1 1 d D
H8 H 0.467(5) 0.160(3) 1.0170(15) 0.047(14) Uiso 1 1 d D
O9 O 0.8011(3) 0.1567(2) 1.04115(12) 0.0260(6) Uani 1 1 d D
H9A H 0.772(4) 0.194(3) 1.0713(13) 0.039 Uiso 1 1 d D
H9B H 0.902(2) 0.153(3) 1.0413(17) 0.039 Uiso 1 1 d D
S1 S 1.04947(9) 0.15025(6) 0.89045(3) 0.01319(18) Uani 1 1 d .

loop_
_atom_site_aniso_label
_atom_site_aniso_U_11
_atom_site_aniso_U_22
_atom_site_aniso_U_33
_atom_site_aniso_U_23
_atom_site_aniso_U_13
_atom_site_aniso_U_12
C1 0.0152(15) 0.0144(15) 0.0088(16) -0.0008(12) -0.0005(12) 0.0010(12)
C2 0.0202(16) 0.0171(17) 0.0127(16) 0.0024(12) 0.0012(13) -0.0024(13)
C3 0.0163(16) 0.0213(17) 0.0140(17) -0.0007(13) 0.0013(13) -0.0015(13)
C4 0.0230(18) 0.0225(17) 0.0094(16) -0.0001(13) -0.0011(13) 0.0077(14)
C5 0.0294(18) 0.0208(18) 0.0133(17) -0.0052(14) -0.0029(14) -0.0051(14)
C6 0.0317(19) 0.0157(16) 0.0164(18) 0.0018(13) 0.0000(15) -0.0058(14)
C7 0.0177(16) 0.0143(15) 0.0118(16) 0.0010(12) 0.0017(13) 0.0019(12)
C8 0.0122(15) 0.0131(15) 0.0093(15) -0.0013(12) -0.0032(12) -0.0026(12)
Mn1 0.0154(2) 0.0111(2) 0.0149(3) 0.00114(18) 0.0013(2) -0.00044(18)
Mn2 0.0148(3) 0.0171(3) 0.0104(3) 0.00199(18) -0.00053(19) -0.00141(19)
O1 0.0144(11) 0.0152(11) 0.0210(12) -0.0068(9) 0.0037(9) 0.0009(9)
O2 0.0194(12) 0.0255(13) 0.0191(13) -0.0020(10) 0.0040(10) -0.0079(10)
O3 0.0182(12) 0.0273(13) 0.0173(13) 0.0040(10) -0.0050(10) 0.0010(10)
O4 0.0308(14) 0.0246(13) 0.0147(12) 0.0022(10) 0.0039(10) -0.0065(10)
O5 0.0399(15) 0.0285(13) 0.0109(12) -0.0004(10) -0.0032(11) -0.0069(11)
O6 0.0222(12) 0.0086(11) 0.0201(12) 0.0021(9) -0.0020(10) -0.0001(8)
O7 0.0206(12) 0.0132(11) 0.0111(11) 0.0001(8) 0.0025(10) 0.0037(9)
O8 0.0165(11) 0.0139(11) 0.0129(12) -0.0026(9) 0.0016(9) 0.0007(9)
O9 0.0150(12) 0.0214(13) 0.0415(17) -0.0094(11) -0.0001(11) 0.0000(10)
S1 0.0134(4) 0.0147(4) 0.0115(4) -0.0019(3) -0.0006(3) -0.0010(3)

loop_
_atom_type_symbol
_atom_type_description
_atom_type_scat_dispersion_real
_atom_type_scat_dispersion_imag
_atom_type_scat_source
C C 0.0033 0.0016 'International Tables Vol C Tables 4.2.6.8 and 6.1.1.4'
H H 0.0000 0.0000 'International Tables Vol C Tables 4.2.6.8 and 6.1.1.4'
S S 0.1246 0.1234 'International Tables Vol C Tables 4.2.6.8 and 6.1.1.4'
O O 0.0106 0.0060 'International Tables Vol C Tables 4.2.6.8 and 6.1.1.4'
Mn Mn 0.3368 0.7283 'International Tables Vol C Tables 4.2.6.8 and 6.1.1.4'

loop_
_geom_angle_atom_site_label_1
_geom_angle_atom_site_label_2
_geom_angle_atom_site_label_3
_geom_angle
_geom_angle_site_symmetry_1
_geom_angle_site_symmetry_3
C2 C1 C7 120.8(3) . .
C2 C1 S1 118.1(2) . .
C7 C1 S1 121.1(2) . .
C1 C2 C3 120.5(3) . .
C1 C2 H2 119.8 . .
C3 C2 H2 119.8 . .
C5 C3 C2 118.9(3) . .
C5 C3 C4 120.4(3) . .
C2 C3 C4 120.7(3) . .
O5 C4 O4 125.8(3) . .
O5 C4 C3 116.7(3) . .
O4 C4 C3 117.5(3) . .
C6 C5 C3 120.9(3) . .
C6 C5 H5 119.6 . .
C3 C5 H5 119.6 . .
C5 C6 C7 120.8(3) . .
C5 C6 H6 119.6 . .
C7 C6 H6 119.6 . .
C6 C7 C1 118.1(3) . .
C6 C7 C8 117.6(3) . .
C1 C7 C8 124.2(3) . .
O6 C8 O7 123.0(3) . .
O6 C8 C7 118.8(3) . .
O7 C8 C7 118.1(3) . .
O8 Mn1 O4 103.54(9) . 6_557
O8 Mn1 O6 101.83(9) . 8_765
O4 Mn1 O6 99.67(9) 6_557 8_765
O8 Mn1 O1 148.34(9) . .
O4 Mn1 O1 105.73(9) 6_557 .
O6 Mn1 O1 84.97(8) 8_765 .
O8 Mn1 O7 81.67(8) . .
O4 Mn1 O7 92.10(9) 6_557 .
O6 Mn1 O7 166.46(9) 8_765 .
O1 Mn1 O7 85.42(8) . .
O8 Mn1 Mn2 44.69(6) . .
O4 Mn1 Mn2 118.94(7) 6_557 .
O6 Mn1 Mn2 131.83(6) 8_765 .
O1 Mn1 Mn2 108.68(6) . .
O7 Mn1 Mn2 43.93(5) . .
O5 Mn2 O8 95.47(9) 2_655 5_657
O5 Mn2 O3 94.11(9) 2_655 5_757
O8 Mn2 O3 113.34(9) 5_657 5_757
O5 Mn2 O7 172.95(9) 2_655 .
O8 Mn2 O7 90.35(8) 5_657 .
O3 Mn2 O7 87.20(8) 5_757 .
O5 Mn2 O9 93.63(10) 2_655 .
O8 Mn2 O9 158.06(9) 5_657 .
O3 Mn2 O9 85.79(9) 5_757 .
O7 Mn2 O9 79.55(9) . .
O5 Mn2 O8 99.41(9) 2_655 .
O8 Mn2 O8 83.56(9) 5_657 .
O3 Mn2 O8 157.29(8) 5_757 .
O7 Mn2 O8 77.25(8) . .
O9 Mn2 O8 75.27(8) . .
O5 Mn2 Mn1 130.85(7) 2_655 .
O8 Mn2 Mn1 103.31(6) 5_657 .
O3 Mn2 Mn1 117.99(6) 5_757 .
O7 Mn2 Mn1 43.34(5) . .
O9 Mn2 Mn1 56.30(7) . .
O8 Mn2 Mn1 40.30(5) . .
S1 O1 Mn1 129.97(13) . .
S1 O3 Mn2 135.13(14) . 5_757
C4 O4 Mn1 126.2(2) . 6_657
C4 O5 Mn2 140.0(2) . 2_654
C8 O6 Mn1 149.7(2) . 8_755
C8 O7 Mn1 136.89(19) . .
C8 O7 Mn2 130.35(19) . .
Mn1 O7 Mn2 92.73(8) . .
Mn1 O8 Mn2 118.46(10) . 5_657
Mn1 O8 Mn2 95.02(8) . .
Mn2 O8 Mn2 96.44(9) 5_657 .
Mn1 O8 H8 120(3) . .
Mn2 O8 H8 111(3) 5_657 .
Mn2 O8 H8 111(3) . .
Mn2 O9 H9A 111(3) . .
Mn2 O9 H9B 116(3) . .
H9A O9 H9B 109(3) . .
O2 S1 O3 113.49(13) . .
O2 S1 O1 111.68(13) . .
O3 S1 O1 110.96(13) . .
O2 S1 C1 107.87(14) . .
O3 S1 C1 106.40(14) . .
O1 S1 C1 105.96(13) . .

loop_
_geom_bond_atom_site_label_1
_geom_bond_atom_site_label_2
_geom_bond_distance
_geom_bond_site_symmetry_2
C1 C2 1.382(4) .
C1 C7 1.405(4) .
C1 S1 1.771(3) .
C2 C3 1.396(4) .
C2 H2 0.9300 .
C3 C5 1.385(4) .
C3 C4 1.494(4) .
C4 O5 1.253(4) .
C4 O4 1.256(4) .
C5 C6 1.385(4) .
C5 H5 0.9300 .
C6 C7 1.394(4) .
C6 H6 0.9300 .
C7 C8 1.498(4) .
C8 O6 1.249(4) .
C8 O7 1.265(3) .
Mn1 O8 2.086(2) .
Mn1 O4 2.087(2) 6_557
Mn1 O6 2.101(2) 8_765
Mn1 O1 2.166(2) .
Mn1 O7 2.208(2) .
Mn1 Mn2 3.2131(7) .
Mn2 O5 2.074(2) 2_655
Mn2 O8 2.103(2) 5_657
Mn2 O3 2.186(2) 5_757
Mn2 O7 2.232(2) .
Mn2 O9 2.260(2) .
Mn2 O8 2.268(2) .
O1 S1 1.473(2) .
O2 S1 1.446(2) .
O3 S1 1.453(2) .
O3 Mn2 2.186(2) 5_757
O4 Mn1 2.087(2) 6_657
O5 Mn2 2.074(2) 2_654
O6 Mn1 2.101(2) 8_755
O8 Mn2 2.103(2) 5_657
O8 H8 0.805(19) .
O9 H9A 0.847(17) .
O9 H9B 0.844(18) .
